data_7205682
loop_
_publ_author_name
'Meng, Jing-Xin'
'Lu, Ying'
'Li, Yang-Guang'
'Fu, Hai'
'Wang, En-Bo'

_publ_section_title
;
 Controllable self-assembly of four new metal--organic frameworks based
 on different phosphomolybdate clusters by altering the molar ratio of
 H3PO4 and Na2MoO4
;
_journal_issue 7
_journal_name_full CrystEngComm
_journal_page_first 2479
_journal_paper_doi 10.1039/c0ce00639d
_journal_volume 13
_journal_year 2011
_chemical_formula_sum 'C56 H74 Mo10 N16 Na2 O50 P4'
_chemical_formula_weight 2900.58
_chemical_name_systematic
;
?
;
_space_group_IT_number 2
_symmetry_cell_setting triclinic
_symmetry_space_group_name_Hall '-P 1'
_symmetry_space_group_name_H-M 'P -1'
_atom_sites_solution_hydrogens geom
_atom_sites_solution_primary direct
_atom_sites_solution_secondary difmap
_audit_creation_method SHELXL-97
_cell_angle_alpha 70.23(3)
_cell_angle_beta 81.19(3)
_cell_angle_gamma 88.27(3)
_cell_formula_units_Z 1
_cell_length_a 11.467(2)
_cell_length_b 12.372(3)
_cell_length_c 16.851(3)
_cell_measurement_reflns_used 21640
_cell_measurement_temperature 150(2)
_cell_measurement_theta_max 27.48
_cell_measurement_theta_min 3.22
_cell_volume 2222.6(9)
_computing_structure_refinement 'SHELXL-97 (Sheldrick, 1997)'
_computing_structure_solution 'SHELXS-97 (Sheldrick, 1990)'
_diffrn_ambient_temperature 150(2)
_diffrn_detector_area_resol_mean 0.01
_diffrn_measured_fraction_theta_full 0.980
_diffrn_measured_fraction_theta_max 0.980
_diffrn_measurement_device_type 'Rigaku R-AXIS RAPID IP'
_diffrn_measurement_method Oscillation
_diffrn_radiation_monochromator graphite
_diffrn_radiation_source 'Rotation anode'
_diffrn_radiation_type MoK\a
_diffrn_radiation_wavelength 0.71073
_diffrn_reflns_av_R_equivalents 0.0472
_diffrn_reflns_av_sigmaI/netI 0.0642
_diffrn_reflns_limit_h_max 14
_diffrn_reflns_limit_h_min -14
_diffrn_reflns_limit_k_max 16
_diffrn_reflns_limit_k_min -14
_diffrn_reflns_limit_l_max 21
_diffrn_reflns_limit_l_min -21
_diffrn_reflns_number 21640
_diffrn_reflns_theta_full 27.48
_diffrn_reflns_theta_max 27.48
_diffrn_reflns_theta_min 3.22
_diffrn_standards_decay_% none
_diffrn_standards_interval_count 0
_diffrn_standards_interval_time 0
_diffrn_standards_number 0
_exptl_absorpt_coefficient_mu 1.552
_exptl_absorpt_correction_T_max 0.711
_exptl_absorpt_correction_T_min 0.685
_exptl_absorpt_correction_type multi-scan
_exptl_absorpt_process_details 'ABSCOR by T.Higashi 8 March, 1995'
_exptl_crystal_colour colorless
_exptl_crystal_density_diffrn 2.167
_exptl_crystal_density_method 'not measured'
_exptl_crystal_description block
_exptl_crystal_F_000 1424
_exptl_crystal_size_max 0.25
_exptl_crystal_size_mid 0.23
_exptl_crystal_size_min 0.22
_refine_diff_density_max 1.379
_refine_diff_density_min -0.803
_refine_diff_density_rms 0.179
_refine_ls_extinction_method none
_refine_ls_goodness_of_fit_ref 1.088
_refine_ls_hydrogen_treatment constr
_refine_ls_matrix_type full
_refine_ls_number_parameters 631
_refine_ls_number_reflns 9995
_refine_ls_number_restraints 7
_refine_ls_restrained_S_all 1.095
_refine_ls_R_factor_all 0.0703
_refine_ls_R_factor_gt 0.0478
_refine_ls_shift/su_max 0.000
_refine_ls_shift/su_mean 0.000
_refine_ls_structure_factor_coef Fsqd
_refine_ls_weighting_details 'calc w=1/[\s^2^(Fo^2^)+(0.0725P)^2^+1.6513P] where P=(Fo^2^+2Fc^2^)/3'
_refine_ls_weighting_scheme calc
_refine_ls_wR_factor_gt 0.1225
_refine_ls_wR_factor_ref 0.1408
_reflns_number_gt 7600
_reflns_number_total 9995
_reflns_threshold_expression >2sigma(I)
_cod_data_source_file c0ce00639d.txt
_cod_data_source_block 193a
_cod_depositor_comments
;

2024-04-03
Z value and formula fixed to values more according to usual
chemical conventions.                 miguel
;
_cod_original_formula_sum 'C28 H37 Mo5 N8 Na O25 P2'
_cod_original_formula_weight 1450.29
_cod_original_formula_units_Z 2
_cod_original_cell_volume 2222.7(8)
_cod_original_sg_symbol_H-M P-1
_cod_database_code 7205682

loop_
_symmetry_equiv_pos_as_xyz
'x, y, z'
'-x, -y, -z'

loop_
_atom_site_label
_atom_site_type_symbol
_atom_site_fract_x
_atom_site_fract_y
_atom_site_fract_z
_atom_site_U_iso_or_equiv
_atom_site_adp_type
_atom_site_occupancy
_atom_site_symmetry_multiplicity
_atom_site_calc_flag
_atom_site_refinement_flags
_atom_site_disorder_assembly
_atom_site_disorder_group
Na1 Na 0.0071(2) -0.2483(2) 0.53814(16) 0.0345(6) Uani 1 1 d . . .
Mo1 Mo 0.19248(4) -0.10629(4) 0.35148(3) 0.02218(12) Uani 1 1 d . . .
Mo2 Mo 0.15060(5) 0.17720(4) 0.29796(3) 0.02474(13) Uani 1 1 d . . .
Mo3 Mo -0.05852(5) -0.23342(4) 0.33788(3) 0.02571(13) Uani 1 1 d . . .
Mo4 Mo -0.24298(5) -0.03125(5) 0.24463(3) 0.02885(13) Uani 1 1 d . . .
Mo5 Mo -0.10720(5) 0.22918(5) 0.18634(3) 0.03086(14) Uani 1 1 d . . .
P1 P -0.08898(13) 0.01449(12) 0.39265(9) 0.0202(3) Uani 1 1 d . . .
P2 P 0.06538(14) 0.00825(13) 0.17844(9) 0.0248(3) Uani 1 1 d . . .
O23 O 0.2067(4) 0.0363(3) 0.3746(3) 0.0263(9) Uani 1 1 d . . .
O22 O 0.1096(4) -0.2062(3) 0.3137(3) 0.0269(9) Uani 1 1 d . . .
O21 O -0.2038(4) 0.1203(4) 0.1652(3) 0.0355(10) Uani 1 1 d . . .
O20 O -0.0435(4) -0.0744(3) 0.2178(2) 0.0261(9) Uani 1 1 d . . .
O19 O 0.1970(4) -0.1950(4) 0.4545(3) 0.0323(10) Uani 1 1 d . . .
O18 O -0.2093(4) -0.1665(4) 0.3367(3) 0.0301(9) Uani 1 1 d . . .
O17 O -0.0208(4) -0.0963(3) 0.3991(2) 0.0240(8) Uani 1 1 d . . .
O16 O 0.1222(4) 0.0256(3) 0.2520(2) 0.0271(9) Uani 1 1 d . . .
O15 O 0.1625(4) 0.2654(4) 0.3563(3) 0.0331(10) Uani 1 1 d . . .
O14 O -0.0115(4) 0.1070(3) 0.3981(2) 0.0248(8) Uani 1 1 d . . .
O13 O -0.1433(4) 0.0578(3) 0.3100(2) 0.0276(9) Uani 1 1 d . . .
O12 O -0.1974(4) -0.0130(4) 0.4653(3) 0.0296(9) Uani 1 1 d . . .
O11 O 0.0256(4) 0.1265(4) 0.1284(2) 0.0335(10) Uani 1 1 d . . .
O10 O 0.0304(4) 0.2466(4) 0.2335(3) 0.0338(10) Uani 1 1 d . . .
O9 O 0.3294(4) -0.1097(4) 0.2982(3) 0.0352(10) Uani 1 1 d . . .
O8 O -0.0679(4) -0.3223(4) 0.2806(3) 0.0389(11) Uani 1 1 d . . .
O7 O -0.0729(5) -0.3273(4) 0.4407(3) 0.0403(11) Uani 1 1 d . . .
O6 O -0.2729(5) -0.0938(5) 0.1741(3) 0.0481(13) Uani 1 1 d . . .
O5 O 0.1557(4) -0.0397(4) 0.1248(3) 0.0332(10) Uani 1 1 d . . .
O4 O -0.3780(4) -0.0060(5) 0.2916(3) 0.0452(12) Uani 1 1 d . . .
O3 O -0.0840(5) 0.3333(4) 0.0888(3) 0.0494(13) Uani 1 1 d . . .
O2 O 0.2718(5) 0.2171(4) 0.2218(3) 0.0422(12) Uani 1 1 d . . .
O1 O -0.2093(5) 0.2892(5) 0.2422(4) 0.0544(14) Uani 1 1 d . . .
N1 N 0.0870(9) 0.5720(8) 0.1135(6) 0.081(2) Uani 1 1 d U . .
N2 N 0.1648(6) 0.5796(5) 0.2240(4) 0.0426(14) Uani 1 1 d . . .
N3 N 0.7678(5) 0.6210(5) 0.1364(4) 0.0374(13) Uani 1 1 d . . .
N4 N 0.8539(6) 0.7356(5) 0.0158(4) 0.0436(14) Uani 1 1 d . . .
C1 C 0.1618(7) 0.6844(6) 0.1693(5) 0.0442(17) Uani 1 1 d . . .
H1A H 0.1882 0.7503 0.1764 0.053 Uiso 1 1 calc R . .
C2 C 0.1161(7) 0.6819(6) 0.1036(4) 0.0394(16) Uani 1 1 d U . .
H2A H 0.1050 0.7459 0.0569 0.047 Uiso 1 1 calc R . .
C3 C 0.1166(8) 0.5030(8) 0.1930(6) 0.062(2) Uani 1 1 d . . .
H3A H 0.1061 0.4239 0.2189 0.074 Uiso 1 1 calc R . .
C4 C 0.2153(7) 0.5450(7) 0.3047(5) 0.0452(17) Uani 1 1 d . . .
H4A H 0.1893 0.4673 0.3396 0.054 Uiso 1 1 calc R . .
H4B H 0.1881 0.5957 0.3365 0.054 Uiso 1 1 calc R . .
C5 C 0.3477(7) 0.5514(6) 0.2848(4) 0.0360(15) Uani 1 1 d . . .
C6 C 0.4102(8) 0.6543(6) 0.2634(5) 0.0477(19) Uani 1 1 d . . .
H6A H 0.3693 0.7209 0.2618 0.057 Uiso 1 1 calc R . .
C7 C 0.5316(8) 0.6597(7) 0.2445(5) 0.049(2) Uani 1 1 d . . .
H7A H 0.5722 0.7294 0.2299 0.059 Uiso 1 1 calc R . .
C8 C 0.5930(6) 0.5597(6) 0.2476(4) 0.0341(14) Uani 1 1 d . . .
C9 C 0.5333(7) 0.4570(6) 0.2698(5) 0.0441(17) Uani 1 1 d . . .
H9A H 0.5750 0.3906 0.2720 0.053 Uiso 1 1 calc R . .
C10 C 0.4108(7) 0.4513(6) 0.2889(5) 0.0393(16) Uani 1 1 d . . .
H10A H 0.3708 0.3812 0.3044 0.047 Uiso 1 1 calc R . .
C11 C 0.7248(7) 0.5672(8) 0.2277(5) 0.053(2) Uani 1 1 d . . .
H11A H 0.7545 0.6112 0.2586 0.063 Uiso 1 1 calc R . .
H11B H 0.7558 0.4905 0.2473 0.063 Uiso 1 1 calc R . .
C12 C 0.8311(7) 0.7161(6) 0.0981(5) 0.0387(15) Uani 1 1 d . . .
H12A H 0.8563 0.7629 0.1255 0.046 Uiso 1 1 calc R . .
C13 C 0.8023(9) 0.6508(9) -0.0001(6) 0.063(2) Uani 1 1 d . . .
H13A H 0.8040 0.6432 -0.0533 0.075 Uiso 1 1 calc R . .
C14 C 0.7477(9) 0.5791(9) 0.0743(6) 0.069(3) Uani 1 1 d . . .
H14A H 0.7043 0.5130 0.0823 0.083 Uiso 1 1 calc R . .
N5 N 0.4965(5) -0.2017(5) 0.5069(4) 0.0378(13) Uani 1 1 d . . .
N6 N 0.4236(7) -0.1325(6) 0.6050(5) 0.0560(18) Uani 1 1 d . . .
C15 C 0.3991(8) -0.1768(8) 0.5476(6) 0.054(2) Uani 1 1 d . . .
H15A H 0.3235 -0.1884 0.5378 0.065 Uiso 1 1 calc R . .
C16 C 0.5411(9) -0.1296(7) 0.6004(7) 0.065(3) Uani 1 1 d . . .
H16A H 0.5825 -0.1025 0.6335 0.078 Uiso 1 1 calc R . .
C17 C 0.5890(8) -0.1728(7) 0.5395(7) 0.060(2) Uani 1 1 d . . .
H17A H 0.6689 -0.1814 0.5228 0.072 Uiso 1 1 calc R . .
C18 C 0.5063(9) -0.2497(6) 0.4377(4) 0.050(2) Uani 1 1 d . . .
H18A H 0.5800 -0.2231 0.3998 0.060 Uiso 1 1 calc R . .
H18B H 0.4423 -0.2221 0.4050 0.060 Uiso 1 1 calc R . .
C19 C 0.5021(7) -0.3816(6) 0.4714(4) 0.0409(17) Uani 1 1 d . . .
C20 C 0.6064(7) -0.4425(7) 0.4746(5) 0.0483(18) Uani 1 1 d . . .
H20A H 0.6787 -0.4030 0.4570 0.058 Uiso 1 1 calc R . .
C21 C 0.3969(7) -0.4409(7) 0.4969(5) 0.0488(19) Uani 1 1 d . . .
H21A H 0.3267 -0.4010 0.4946 0.059 Uiso 1 1 calc R . .
N7 N 0.5022(6) 0.1849(5) 0.0529(4) 0.0398(14) Uani 1 1 d . . .
N8 N 0.3607(6) 0.0632(6) 0.0699(5) 0.0493(16) Uani 1 1 d . . .
C22 C 0.4234(8) 0.1094(7) 0.1093(5) 0.0499(19) Uani 1 1 d . . .
H22A H 0.4144 0.0922 0.1681 0.060 Uiso 1 1 calc R . .
C23 C 0.4004(8) 0.1093(7) -0.0149(6) 0.052(2) Uani 1 1 d . . .
H23A H 0.3719 0.0915 -0.0579 0.062 Uiso 1 1 calc R . .
C24 C 0.4871(8) 0.1844(8) -0.0260(5) 0.052(2) Uani 1 1 d . . .
H24A H 0.5298 0.2286 -0.0779 0.062 Uiso 1 1 calc R . .
C25 C 0.5788(8) 0.2679(7) 0.0682(6) 0.054(2) Uani 1 1 d . . .
H25A H 0.5788 0.2478 0.1290 0.065 Uiso 1 1 calc R . .
H25B H 0.6591 0.2632 0.0415 0.065 Uiso 1 1 calc R . .
C26 C 0.5384(7) 0.3857(6) 0.0339(5) 0.0434(18) Uani 1 1 d . . .
C27 C 0.4488(8) 0.4283(7) 0.0790(5) 0.0491(19) Uani 1 1 d . . .
H27A H 0.4136 0.3816 0.1327 0.059 Uiso 1 1 calc R . .
C28 C 0.5902(7) 0.4579(7) -0.0446(5) 0.0493(19) Uani 1 1 d . . .
H28A H 0.6517 0.4316 -0.0756 0.059 Uiso 1 1 calc R . .
OW1 O 0.0954(10) 0.8885(7) 0.0034(5) 0.116(3) Uani 1 1 d U . .
OW2A O 0.0692(13) -0.4430(10) 0.5941(9) 0.061(3) Uani 0.50 1 d P . .
OW2B O 0.0865(14) -0.4002(12) 0.6367(9) 0.074(4) Uani 0.50 1 d P . .

loop_
_atom_site_aniso_label
_atom_site_aniso_U_11
_atom_site_aniso_U_22
_atom_site_aniso_U_33
_atom_site_aniso_U_23
_atom_site_aniso_U_13
_atom_site_aniso_U_12
Na1 0.0397(16) 0.0304(13) 0.0332(12) -0.0127(10) 0.0004(11) -0.0029(11)
Mo1 0.0204(3) 0.0213(2) 0.0266(2) -0.00963(19) -0.00515(19) -0.00007(18)
Mo2 0.0257(3) 0.0209(3) 0.0266(2) -0.00841(19) 0.0012(2) -0.00501(19)
Mo3 0.0255(3) 0.0247(3) 0.0300(3) -0.0122(2) -0.0056(2) -0.0030(2)
Mo4 0.0242(3) 0.0357(3) 0.0317(3) -0.0160(2) -0.0089(2) 0.0010(2)
Mo5 0.0341(3) 0.0275(3) 0.0295(3) -0.0065(2) -0.0089(2) 0.0053(2)
P1 0.0193(7) 0.0226(7) 0.0196(6) -0.0085(5) -0.0023(5) -0.0017(5)
P2 0.0273(8) 0.0285(8) 0.0199(6) -0.0103(6) -0.0020(6) -0.0012(6)
O23 0.029(2) 0.022(2) 0.030(2) -0.0107(16) -0.0081(18) 0.0014(17)
O22 0.027(2) 0.023(2) 0.034(2) -0.0148(17) -0.0064(18) 0.0010(17)
O21 0.040(3) 0.038(3) 0.029(2) -0.0077(19) -0.015(2) 0.002(2)
O20 0.025(2) 0.031(2) 0.0233(19) -0.0106(17) -0.0058(17) -0.0005(17)
O19 0.031(2) 0.031(2) 0.033(2) -0.0056(18) -0.0110(19) -0.0013(19)
O18 0.024(2) 0.032(2) 0.034(2) -0.0120(18) -0.0018(18) -0.0050(18)
O17 0.025(2) 0.022(2) 0.0272(19) -0.0108(16) -0.0045(17) -0.0001(16)
O16 0.031(2) 0.026(2) 0.0234(19) -0.0078(16) -0.0033(17) -0.0033(18)
O15 0.030(3) 0.032(2) 0.038(2) -0.0150(19) 0.000(2) -0.0085(19)
O14 0.028(2) 0.026(2) 0.0231(18) -0.0111(16) -0.0021(17) -0.0066(17)
O13 0.034(2) 0.025(2) 0.026(2) -0.0075(16) -0.0115(18) 0.0006(18)
O12 0.022(2) 0.041(3) 0.027(2) -0.0145(18) 0.0014(17) -0.0053(18)
O11 0.041(3) 0.037(3) 0.0204(19) -0.0058(17) -0.0065(19) 0.005(2)
O10 0.038(3) 0.030(2) 0.033(2) -0.0088(18) -0.008(2) 0.000(2)
O9 0.031(3) 0.037(3) 0.042(2) -0.018(2) -0.006(2) 0.001(2)
O8 0.034(3) 0.040(3) 0.053(3) -0.027(2) -0.009(2) 0.000(2)
O7 0.048(3) 0.034(3) 0.037(2) -0.009(2) -0.003(2) -0.005(2)
O6 0.046(3) 0.064(4) 0.052(3) -0.035(3) -0.025(3) 0.006(3)
O5 0.032(3) 0.040(3) 0.030(2) -0.0177(19) 0.0013(19) 0.001(2)
O4 0.028(3) 0.056(3) 0.057(3) -0.027(3) -0.007(2) 0.005(2)
O3 0.061(4) 0.037(3) 0.039(3) 0.002(2) -0.008(3) 0.009(3)
O2 0.038(3) 0.037(3) 0.043(3) -0.011(2) 0.014(2) -0.010(2)
O1 0.055(4) 0.044(3) 0.061(3) -0.018(3) -0.001(3) 0.013(3)
N1 0.070(6) 0.077(6) 0.091(6) -0.023(5) -0.015(5) 0.007(5)
N2 0.034(3) 0.044(4) 0.047(3) -0.016(3) 0.003(3) 0.002(3)
N3 0.035(3) 0.037(3) 0.040(3) -0.011(2) -0.005(3) -0.008(3)
N4 0.041(4) 0.040(3) 0.045(3) -0.010(3) 0.000(3) 0.003(3)
C1 0.042(4) 0.027(4) 0.053(4) -0.005(3) 0.004(3) 0.002(3)
C2 0.040(4) 0.037(4) 0.037(3) -0.009(3) -0.001(3) 0.006(3)
C3 0.056(6) 0.049(5) 0.089(7) -0.031(5) -0.023(5) 0.009(4)
C4 0.047(5) 0.042(4) 0.043(4) -0.014(3) 0.000(3) 0.009(3)
C5 0.040(4) 0.039(4) 0.031(3) -0.013(3) -0.007(3) 0.002(3)
C6 0.065(6) 0.034(4) 0.047(4) -0.020(3) -0.001(4) -0.004(4)
C7 0.061(5) 0.050(5) 0.036(4) -0.014(3) -0.004(4) -0.020(4)
C8 0.036(4) 0.039(4) 0.022(3) -0.003(2) -0.005(3) -0.009(3)
C9 0.042(4) 0.034(4) 0.048(4) -0.003(3) -0.008(3) 0.003(3)
C10 0.042(4) 0.026(3) 0.049(4) -0.009(3) -0.011(3) 0.001(3)
C11 0.038(4) 0.068(6) 0.039(4) 0.002(4) -0.011(3) -0.014(4)
C12 0.036(4) 0.030(4) 0.051(4) -0.014(3) -0.006(3) 0.001(3)
C13 0.059(6) 0.079(7) 0.052(5) -0.026(5) -0.001(4) -0.022(5)
C14 0.063(6) 0.083(7) 0.069(6) -0.041(5) 0.011(5) -0.038(5)
N5 0.035(3) 0.027(3) 0.048(3) -0.008(2) -0.007(3) 0.001(2)
N6 0.060(5) 0.062(5) 0.059(4) -0.033(4) -0.023(4) 0.016(4)
C15 0.039(5) 0.071(6) 0.067(5) -0.037(5) -0.025(4) 0.018(4)
C16 0.075(7) 0.041(5) 0.086(7) -0.015(4) -0.044(6) -0.013(4)
C17 0.032(4) 0.047(5) 0.096(7) -0.014(5) -0.015(5) -0.013(4)
C18 0.074(6) 0.033(4) 0.033(3) 0.000(3) -0.002(4) 0.009(4)
C19 0.055(5) 0.040(4) 0.027(3) -0.011(3) -0.006(3) 0.010(3)
C20 0.038(4) 0.049(5) 0.054(4) -0.017(4) 0.004(4) 0.000(3)
C21 0.040(4) 0.047(5) 0.059(5) -0.019(4) -0.010(4) 0.019(4)
N7 0.038(3) 0.037(3) 0.046(3) -0.013(3) -0.010(3) -0.004(3)
N8 0.038(4) 0.043(4) 0.072(4) -0.031(3) 0.004(3) -0.005(3)
C22 0.051(5) 0.054(5) 0.044(4) -0.021(4) 0.006(4) -0.002(4)
C23 0.063(6) 0.042(4) 0.059(5) -0.021(4) -0.026(4) 0.008(4)
C24 0.050(5) 0.060(5) 0.042(4) -0.010(4) -0.010(4) -0.008(4)
C25 0.042(5) 0.061(5) 0.066(5) -0.023(4) -0.023(4) -0.014(4)
C26 0.047(5) 0.040(4) 0.046(4) -0.014(3) -0.014(4) -0.014(3)
C27 0.052(5) 0.047(5) 0.041(4) -0.008(3) 0.000(4) -0.018(4)
C28 0.039(4) 0.051(5) 0.062(5) -0.027(4) 0.003(4) -0.011(4)
OW1 0.206(8) 0.091(5) 0.068(4) -0.039(4) -0.038(5) -0.012(5)
OW2A 0.073(9) 0.029(6) 0.073(8) -0.009(6) -0.008(7) 0.003(6)
OW2B 0.081(11) 0.060(9) 0.067(9) -0.005(7) -0.016(8) 0.016(8)

loop_
_atom_type_symbol
_atom_type_description
_atom_type_scat_dispersion_real
_atom_type_scat_dispersion_imag
_atom_type_scat_source
C C 0.0033 0.0016 'International Tables Vol C Tables 4.2.6.8 and 6.1.1.4'
H H 0.0000 0.0000 'International Tables Vol C Tables 4.2.6.8 and 6.1.1.4'
N N 0.0061 0.0033 'International Tables Vol C Tables 4.2.6.8 and 6.1.1.4'
O O 0.0106 0.0060 'International Tables Vol C Tables 4.2.6.8 and 6.1.1.4'
Mo Mo -1.6832 0.6857 'International Tables Vol C Tables 4.2.6.8 and 6.1.1.4'
P P 0.1023 0.0942 'International Tables Vol C Tables 4.2.6.8 and 6.1.1.4'
Na Na 0.0362 0.0249 'International Tables Vol C Tables 4.2.6.8 and 6.1.1.4'

loop_
_geom_angle_atom_site_label_1
_geom_angle_atom_site_label_2
_geom_angle_atom_site_label_3
_geom_angle
_geom_angle_site_symmetry_1
_geom_angle_site_symmetry_3
_geom_angle_publ_flag
OW2B Na1 O14 100.0(4) . 2_556 ?
OW2B Na1 O19 90.9(4) . . ?
O14 Na1 O19 93.92(17) 2_556 . ?
OW2B Na1 O15 88.0(4) . 2_556 ?
O14 Na1 O15 68.96(16) 2_556 2_556 ?
O19 Na1 O15 162.33(18) . 2_556 ?
OW2B Na1 OW2A 26.1(4) . . ?
O14 Na1 OW2A 126.1(4) 2_556 . ?
O19 Na1 OW2A 89.9(4) . . ?
O15 Na1 OW2A 96.7(4) 2_556 . ?
OW2B Na1 O7 107.0(4) . . ?
O14 Na1 O7 150.8(2) 2_556 . ?
O19 Na1 O7 96.44(18) . . ?
O15 Na1 O7 100.76(18) 2_556 . ?
OW2A Na1 O7 81.2(4) . . ?
OW2B Na1 O17 160.8(4) . . ?
O14 Na1 O17 90.33(15) 2_556 . ?
O19 Na1 O17 72.23(15) . . ?
O15 Na1 O17 110.86(18) 2_556 . ?
OW2A Na1 O17 141.0(4) . . ?
O7 Na1 O17 67.28(15) . . ?
OW2B Na1 Mo2 89.4(4) . 2_556 ?
O14 Na1 Mo2 41.62(11) 2_556 2_556 ?
O19 Na1 Mo2 134.59(14) . 2_556 ?
O15 Na1 Mo2 27.81(10) 2_556 2_556 ?
OW2A Na1 Mo2 108.3(3) . 2_556 ?
O7 Na1 Mo2 126.67(16) . 2_556 ?
O17 Na1 Mo2 108.80(13) . 2_556 ?
OW2B Na1 Mo1 116.6(4) . . ?
O14 Na1 Mo1 96.96(13) 2_556 . ?
O19 Na1 Mo1 27.08(10) . . ?
O15 Na1 Mo1 154.05(15) 2_556 . ?
OW2A Na1 Mo1 109.1(4) . . ?
O7 Na1 Mo1 80.84(13) . . ?
O17 Na1 Mo1 45.53(11) . . ?
Mo2 Na1 Mo1 136.35(8) 2_556 . ?
OW2B Na1 Mo3 128.0(4) . . ?
O14 Na1 Mo3 131.49(14) 2_556 . ?
O19 Na1 Mo3 80.13(12) . . ?
O15 Na1 Mo3 114.17(14) 2_556 . ?
OW2A Na1 Mo3 102.2(3) . . ?
O7 Na1 Mo3 26.71(11) . . ?
O17 Na1 Mo3 41.81(9) . . ?
Mo2 Na1 Mo3 132.04(9) 2_556 . ?
Mo1 Na1 Mo3 58.32(4) . . ?
O9 Mo1 O19 105.2(2) . . ?
O9 Mo1 O22 100.1(2) . . ?
O19 Mo1 O22 99.05(19) . . ?
O9 Mo1 O23 99.7(2) . . ?
O19 Mo1 O23 95.42(19) . . ?
O22 Mo1 O23 151.40(18) . . ?
O9 Mo1 O16 98.2(2) . . ?
O19 Mo1 O16 155.6(2) . . ?
O22 Mo1 O16 83.38(16) . . ?
O23 Mo1 O16 73.55(16) . . ?
O9 Mo1 O17 167.53(17) . . ?
O19 Mo1 O17 85.38(18) . . ?
O22 Mo1 O17 71.25(16) . . ?
O23 Mo1 O17 85.57(16) . . ?
O16 Mo1 O17 72.35(15) . . ?
O9 Mo1 Na1 142.36(16) . . ?
O19 Mo1 Na1 39.16(16) . . ?
O22 Mo1 Na1 80.07(14) . . ?
O23 Mo1 Na1 96.36(14) . . ?
O16 Mo1 Na1 119.04(13) . . ?
O17 Mo1 Na1 46.74(10) . . ?
O2 Mo2 O15 102.1(2) . . ?
O2 Mo2 O10 100.7(2) . . ?
O15 Mo2 O10 102.5(2) . . ?
O2 Mo2 O23 99.9(2) . . ?
O15 Mo2 O23 98.77(19) . . ?
O10 Mo2 O23 146.35(18) . . ?
O2 Mo2 O14 174.48(19) . . ?
O15 Mo2 O14 82.94(18) . . ?
O10 Mo2 O14 80.17(18) . . ?
O23 Mo2 O14 76.94(17) . . ?
O2 Mo2 O16 88.3(2) . . ?
O15 Mo2 O16 166.03(18) . . ?
O10 Mo2 O16 84.34(17) . . ?
O23 Mo2 O16 69.97(15) . . ?
O14 Mo2 O16 86.34(14) . . ?
O2 Mo2 Na1 142.16(17) . 2_556 ?
O15 Mo2 Na1 40.45(16) . 2_556 ?
O10 Mo2 Na1 86.78(15) . 2_556 ?
O23 Mo2 Na1 92.98(13) . 2_556 ?
O14 Mo2 Na1 43.12(10) . 2_556 ?
O16 Mo2 Na1 129.46(12) . 2_556 ?
O8 Mo3 O7 102.6(2) . . ?
O8 Mo3 O18 101.7(2) . . ?
O7 Mo3 O18 101.0(2) . . ?
O8 Mo3 O22 98.5(2) . . ?
O7 Mo3 O22 100.6(2) . . ?
O18 Mo3 O22 146.23(17) . . ?
O8 Mo3 O20 91.8(2) . . ?
O7 Mo3 O20 165.44(19) . . ?
O18 Mo3 O20 73.49(17) . . ?
O22 Mo3 O20 79.17(17) . . ?
O8 Mo3 O17 170.7(2) . . ?
O7 Mo3 O17 84.29(18) . . ?
O18 Mo3 O17 82.74(16) . . ?
O22 Mo3 O17 73.91(15) . . ?
O20 Mo3 O17 81.66(14) . . ?
O8 Mo3 Na1 139.00(17) . . ?
O7 Mo3 Na1 40.32(16) . . ?
O18 Mo3 Na1 102.54(14) . . ?
O22 Mo3 Na1 78.29(13) . . ?
O20 Mo3 Na1 126.68(11) . . ?
O17 Mo3 Na1 45.75(10) . . ?
O4 Mo4 O6 104.3(3) . . ?
O4 Mo4 O21 99.2(2) . . ?
O6 Mo4 O21 98.1(2) . . ?
O4 Mo4 O18 97.3(2) . . ?
O6 Mo4 O18 99.7(2) . . ?
O21 Mo4 O18 151.87(18) . . ?
O4 Mo4 O13 94.6(2) . . ?
O6 Mo4 O13 160.4(2) . . ?
O21 Mo4 O13 73.41(16) . . ?
O18 Mo4 O13 82.69(16) . . ?
O4 Mo4 O20 163.97(19) . . ?
O6 Mo4 O20 89.1(2) . . ?
O21 Mo4 O20 87.34(18) . . ?
O18 Mo4 O20 71.40(17) . . ?
O13 Mo4 O20 73.12(15) . . ?
O3 Mo5 O1 102.2(3) . . ?
O3 Mo5 O10 102.1(2) . . ?
O1 Mo5 O10 99.9(2) . . ?
O3 Mo5 O21 101.3(2) . . ?
O1 Mo5 O21 101.1(3) . . ?
O10 Mo5 O21 144.29(19) . . ?
O3 Mo5 O11 85.8(2) . . ?
O1 Mo5 O11 171.9(2) . . ?
O10 Mo5 O11 78.92(18) . . ?
O21 Mo5 O11 76.32(19) . . ?
O3 Mo5 O13 169.3(2) . . ?
O1 Mo5 O13 85.1(2) . . ?
O10 Mo5 O13 84.08(17) . . ?
O21 Mo5 O13 69.34(15) . . ?
O11 Mo5 O13 86.86(15) . . ?
O14 P1 O13 110.1(2) . . ?
O14 P1 O17 111.6(2) . . ?
O13 P1 O17 111.0(2) . . ?
O14 P1 O12 110.4(2) . . ?
O13 P1 O12 104.4(2) . . ?
O17 P1 O12 109.0(2) . . ?
O5 P2 O11 112.4(3) . . ?
O5 P2 O20 110.9(3) . . ?
O11 P2 O20 109.6(3) . . ?
O5 P2 O16 109.4(3) . . ?
O11 P2 O16 105.2(2) . . ?
O20 P2 O16 109.0(2) . . ?
Mo2 O23 Mo1 118.85(19) . . ?
Mo1 O22 Mo3 125.0(2) . . ?
Mo4 O21 Mo5 123.6(2) . . ?
P2 O20 Mo3 126.4(2) . . ?
P2 O20 Mo4 129.3(2) . . ?
Mo3 O20 Mo4 92.83(16) . . ?
Mo1 O19 Na1 113.8(2) . . ?
Mo3 O18 Mo4 122.2(2) . . ?
P1 O17 Mo3 126.4(2) . . ?
P1 O17 Mo1 125.5(2) . . ?
Mo3 O17 Mo1 89.74(14) . . ?
P1 O17 Na1 123.8(2) . . ?
Mo3 O17 Na1 92.44(14) . . ?
Mo1 O17 Na1 87.73(15) . . ?
P2 O16 Mo1 126.3(2) . . ?
P2 O16 Mo2 136.0(2) . . ?
Mo1 O16 Mo2 97.62(15) . . ?
Mo2 O15 Na1 111.7(2) . 2_556 ?
P1 O14 Mo2 120.6(2) . . ?
P1 O14 Na1 142.7(3) . 2_556 ?
Mo2 O14 Na1 95.26(16) . 2_556 ?
P1 O13 Mo4 132.6(2) . . ?
P1 O13 Mo5 132.1(2) . . ?
Mo4 O13 Mo5 93.42(13) . . ?
P2 O11 Mo5 123.4(2) . . ?
Mo2 O10 Mo5 148.7(3) . . ?
Mo3 O7 Na1 113.0(2) . . ?
C2 N1 C3 106.5(8) . . ?
C1 N2 C3 109.2(7) . . ?
C1 N2 C4 126.6(7) . . ?
C3 N2 C4 124.1(7) . . ?
C12 N3 C14 106.8(6) . . ?
C12 N3 C11 128.2(6) . . ?
C14 N3 C11 125.0(7) . . ?
C12 N4 C13 107.7(7) . . ?
N2 C1 C2 109.9(7) . . ?
N2 C1 H1A 125.1 . . ?
C2 C1 H1A 125.1 . . ?
C1 C2 N1 109.9(7) . . ?
C1 C2 H2A 125.1 . . ?
N1 C2 H2A 125.1 . . ?
N1 C3 N2 104.6(8) . . ?
N1 C3 H3A 127.7 . . ?
N2 C3 H3A 127.7 . . ?
N2 C4 C5 109.4(6) . . ?
N2 C4 H4A 109.8 . . ?
C5 C4 H4A 109.8 . . ?
N2 C4 H4B 109.8 . . ?
C5 C4 H4B 109.8 . . ?
H4A C4 H4B 108.2 . . ?
C6 C5 C10 118.7(7) . . ?
C6 C5 C4 121.6(7) . . ?
C10 C5 C4 119.7(7) . . ?
C7 C6 C5 121.3(8) . . ?
C7 C6 H6A 119.3 . . ?
C5 C6 H6A 119.3 . . ?
C6 C7 C8 119.3(7) . . ?
C6 C7 H7A 120.3 . . ?
C8 C7 H7A 120.3 . . ?
C9 C8 C7 120.3(7) . . ?
C9 C8 C11 121.1(7) . . ?
C7 C8 C11 118.5(7) . . ?
C8 C9 C10 120.4(7) . . ?
C8 C9 H9A 119.8 . . ?
C10 C9 H9A 119.8 . . ?
C9 C10 C5 119.9(7) . . ?
C9 C10 H10A 120.0 . . ?
C5 C10 H10A 120.0 . . ?
N3 C11 C8 112.9(6) . . ?
N3 C11 H11A 109.0 . . ?
C8 C11 H11A 109.0 . . ?
N3 C11 H11B 109.0 . . ?
C8 C11 H11B 109.0 . . ?
H11A C11 H11B 107.8 . . ?
N4 C12 N3 110.4(6) . . ?
N4 C12 H12A 124.8 . . ?
N3 C12 H12A 124.8 . . ?
N4 C13 C14 107.8(8) . . ?
N4 C13 H13A 126.1 . . ?
C14 C13 H13A 126.1 . . ?
N3 C14 C13 107.3(8) . . ?
N3 C14 H14A 126.4 . . ?
C13 C14 H14A 126.4 . . ?
C15 N5 C17 107.7(7) . . ?
C15 N5 C18 126.4(7) . . ?
C17 N5 C18 125.9(8) . . ?
C15 N6 C16 107.6(8) . . ?
N5 C15 N6 110.1(7) . . ?
N5 C15 H15A 125.0 . . ?
N6 C15 H15A 125.0 . . ?
N6 C16 C17 108.1(7) . . ?
N6 C16 H16A 125.9 . . ?
C17 C16 H16A 125.9 . . ?
C16 C17 N5 106.5(8) . . ?
C16 C17 H17A 126.7 . . ?
N5 C17 H17A 126.7 . . ?
N5 C18 C19 112.1(5) . . ?
N5 C18 H18A 109.2 . . ?
C19 C18 H18A 109.2 . . ?
N5 C18 H18B 109.2 . . ?
C19 C18 H18B 109.2 . . ?
H18A C18 H18B 107.9 . . ?
C21 C19 C20 119.0(7) . . ?
C21 C19 C18 120.9(7) . . ?
C20 C19 C18 120.2(8) . . ?
C21 C20 C19 120.4(8) 2_646 . ?
C21 C20 H20A 119.8 2_646 . ?
C19 C20 H20A 119.8 . . ?
C20 C21 C19 120.6(7) 2_646 . ?
C20 C21 H21A 119.7 2_646 . ?
C19 C21 H21A 119.7 . . ?
C22 N7 C24 106.6(6) . . ?
C22 N7 C25 128.0(7) . . ?
C24 N7 C25 124.7(7) . . ?
C22 N8 C23 107.5(7) . . ?
N8 C22 N7 110.1(7) . . ?
N8 C22 H22A 124.9 . . ?
N7 C22 H22A 124.9 . . ?
C24 C23 N8 108.2(7) . . ?
C24 C23 H23A 125.9 . . ?
N8 C23 H23A 125.9 . . ?
C23 C24 N7 107.6(8) . . ?
C23 C24 H24A 126.2 . . ?
N7 C24 H24A 126.2 . . ?
C26 C25 N7 111.6(6) . . ?
C26 C25 H25A 109.3 . . ?
N7 C25 H25A 109.3 . . ?
C26 C25 H25B 109.3 . . ?
N7 C25 H25B 109.3 . . ?
H25A C25 H25B 108.0 . . ?
C28 C26 C27 118.0(7) . . ?
C28 C26 C25 120.4(8) . . ?
C27 C26 C25 121.7(7) . . ?
C26 C27 C28 121.0(7) . 2_665 ?
C26 C27 H27A 119.5 . . ?
C28 C27 H27A 119.5 2_665 . ?
C26 C28 C27 121.0(8) . 2_665 ?
C26 C28 H28A 119.5 . . ?
C27 C28 H28A 119.5 2_665 . ?
OW2B OW2A Na1 72.5(9) . . ?
OW2A OW2B Na1 81.4(10) . . ?

loop_
_geom_bond_atom_site_label_1
_geom_bond_atom_site_label_2
_geom_bond_distance
_geom_bond_site_symmetry_2
_geom_bond_publ_flag
Na1 OW2B 2.317(13) . ?
Na1 O14 2.347(4) 2_556 ?
Na1 O19 2.384(6) . ?
Na1 O15 2.388(5) 2_556 ?
Na1 OW2A 2.401(12) . ?
Na1 O7 2.468(5) . ?
Na1 O17 2.518(5) . ?
Na1 Mo2 3.419(3) 2_556 ?
Na1 Mo1 3.455(3) . ?
Na1 Mo3 3.512(3) . ?
Mo1 O9 1.691(5) . ?
Mo1 O19 1.719(4) . ?
Mo1 O22 1.903(4) . ?
Mo1 O23 1.948(4) . ?
Mo1 O16 2.146(4) . ?
Mo1 O17 2.468(4) . ?
Mo2 O2 1.700(5) . ?
Mo2 O15 1.717(4) . ?
Mo2 O10 1.890(4) . ?
Mo2 O23 1.945(4) . ?
Mo2 O14 2.281(4) . ?
Mo2 O16 2.307(4) . ?
Mo2 Na1 3.419(3) 2_556 ?
Mo3 O8 1.706(4) . ?
Mo3 O7 1.715(5) . ?
Mo3 O18 1.894(5) . ?
Mo3 O22 1.924(4) . ?
Mo3 O20 2.284(4) . ?
Mo3 O17 2.344(4) . ?
Mo4 O4 1.699(5) . ?
Mo4 O6 1.701(4) . ?
Mo4 O21 1.918(5) . ?
Mo4 O18 1.935(4) . ?
Mo4 O13 2.239(4) . ?
Mo4 O20 2.344(4) . ?
Mo5 O3 1.699(5) . ?
Mo5 O1 1.700(6) . ?
Mo5 O10 1.920(4) . ?
Mo5 O21 1.925(5) . ?
Mo5 O11 2.270(5) . ?
Mo5 O13 2.410(4) . ?
P1 O14 1.505(4) . ?
P1 O13 1.536(4) . ?
P1 O17 1.537(4) . ?
P1 O12 1.562(4) . ?
P2 O5 1.511(5) . ?
P2 O11 1.517(5) . ?
P2 O20 1.552(4) . ?
P2 O16 1.563(4) . ?
O15 Na1 2.388(5) 2_556 ?
O14 Na1 2.347(4) 2_556 ?
N1 C2 1.358(11) . ?
N1 C3 1.409(12) . ?
N2 C1 1.315(9) . ?
N2 C3 1.391(10) . ?
N2 C4 1.484(9) . ?
N3 C12 1.312(9) . ?
N3 C14 1.365(10) . ?
N3 C11 1.465(9) . ?
N4 C12 1.310(9) . ?
N4 C13 1.341(10) . ?
C1 C2 1.305(10) . ?
C1 H1A 0.9300 . ?
C2 H2A 0.9300 . ?
C3 H3A 0.9300 . ?
C4 C5 1.503(11) . ?
C4 H4A 0.9700 . ?
C4 H4B 0.9700 . ?
C5 C6 1.390(10) . ?
C5 C10 1.402(10) . ?
C6 C7 1.379(12) . ?
C6 H6A 0.9300 . ?
C7 C8 1.394(11) . ?
C7 H7A 0.9300 . ?
C8 C9 1.371(10) . ?
C8 C11 1.495(10) . ?
C9 C10 1.391(11) . ?
C9 H9A 0.9300 . ?
C10 H10A 0.9300 . ?
C11 H11A 0.9700 . ?
C11 H11B 0.9700 . ?
C12 H12A 0.9300 . ?
C13 C14 1.338(12) . ?
C13 H13A 0.9300 . ?
C14 H14A 0.9300 . ?
N5 C15 1.303(10) . ?
N5 C17 1.374(9) . ?
N5 C18 1.467(9) . ?
N6 C15 1.330(10) . ?
N6 C16 1.339(12) . ?
C15 H15A 0.9300 . ?
C16 C17 1.351(14) . ?
C16 H16A 0.9300 . ?
C17 H17A 0.9300 . ?
C18 C19 1.534(10) . ?
C18 H18A 0.9700 . ?
C18 H18B 0.9700 . ?
C19 C21 1.364(11) . ?
C19 C20 1.392(11) . ?
C20 C21 1.358(11) 2_646 ?
C20 H20A 0.9300 . ?
C21 C20 1.358(11) 2_646 ?
C21 H21A 0.9300 . ?
N7 C22 1.335(10) . ?
N7 C24 1.368(9) . ?
N7 C25 1.481(9) . ?
N8 C22 1.309(10) . ?
N8 C23 1.357(11) . ?
C22 H22A 0.9300 . ?
C23 C24 1.330(12) . ?
C23 H23A 0.9300 . ?
C24 H24A 0.9300 . ?
C25 C26 1.464(11) . ?
C25 H25A 0.9700 . ?
C25 H25B 0.9700 . ?
C26 C28 1.376(11) . ?
C26 C27 1.381(12) . ?
C27 C28 1.417(12) 2_665 ?
C27 H27A 0.9300 . ?
C28 C27 1.417(12) 2_665 ?
C28 H28A 0.9300 . ?
OW2A OW2B 1.068(16) . ?
